data_2216478
loop_
_publ_author_name
'Dong, Yan'

_publ_section_title
;
 Dichloridobis[2-(ethoxycarbonyl)ethyl-\k^2^<i>C</i>,<i>O</i>]tin(IV)
;
_journal_coeditor_code HB2617
_journal_issue 12
_journal_name_full 'Acta Crystallographica Section E'
_journal_page_first m2917
_journal_page_last m2917
_journal_paper_doi 10.1107/S1600536807053731
_journal_volume 63
_journal_year 2007
_chemical_formula_iupac '[Sn Cl2 (C5 H9 O2)2]'
_chemical_formula_moiety 'C10 H18 Cl2 O4 Sn'
_chemical_formula_sum 'C10 H18 Cl2 O4 Sn'
_chemical_formula_weight 391.83
_chemical_name_systematic
;
Dichloridobis[2-(ethoxycarbonyl)ethyl-\k^2^C,O]tin(IV)
;
_space_group_IT_number 15
_symmetry_cell_setting monoclinic
_symmetry_space_group_name_Hall '-C 2yc'
_symmetry_space_group_name_H-M 'C 1 2/c 1'
_atom_sites_solution_hydrogens geom
_atom_sites_solution_primary direct
_atom_sites_solution_secondary difmap
_audit_creation_method SHELXL97
_cell_angle_alpha 90.00
_cell_angle_beta 115.304(2)
_cell_angle_gamma 90.00
_cell_formula_units_Z 4
_cell_length_a 20.251(5)
_cell_length_b 9.321(2)
_cell_length_c 9.053(2)
_cell_measurement_reflns_used 3340
_cell_measurement_temperature 295(2)
_cell_measurement_theta_max 26.95
_cell_measurement_theta_min 2.23
_cell_volume 1544.9(6)
_computing_cell_refinement 'SAINT (Bruker, 2002)'
_computing_data_collection 'SMART (Bruker, 2002)'
_computing_data_reduction 'SAINT (Bruker, 2002)'
_computing_molecular_graphics 'ORTEP-3 for Windows (Farrugia, 1997)'
_computing_publication_material 'SHELXL97 (Sheldrick, 1997)'
_computing_structure_refinement 'SHELXL97 (Sheldrick, 1997)'
_computing_structure_solution 'SHELXS97 (Sheldrick, 1997)'
_diffrn_ambient_temperature 295(2)
_diffrn_measured_fraction_theta_full 0.999
_diffrn_measured_fraction_theta_max 0.999
_diffrn_measurement_device_type 'Bruker APEX CCD'
_diffrn_measurement_method '\f and \w'
_diffrn_radiation_monochromator graphite
_diffrn_radiation_source 'fine-focus sealed tube'
_diffrn_radiation_type MoK\a
_diffrn_radiation_wavelength 0.71073
_diffrn_reflns_av_R_equivalents 0.0238
_diffrn_reflns_av_sigmaI/netI 0.0234
_diffrn_reflns_limit_h_max 25
_diffrn_reflns_limit_h_min -24
_diffrn_reflns_limit_k_max 11
_diffrn_reflns_limit_k_min -11
_diffrn_reflns_limit_l_max 11
_diffrn_reflns_limit_l_min -11
_diffrn_reflns_number 6017
_diffrn_reflns_theta_full 26.49
_diffrn_reflns_theta_max 26.49
_diffrn_reflns_theta_min 2.22
_diffrn_standards_decay_% 0
_diffrn_standards_interval_count 0
_diffrn_standards_interval_time 0
_diffrn_standards_number 0
_exptl_absorpt_coefficient_mu 1.999
_exptl_absorpt_correction_T_max 0.8406
_exptl_absorpt_correction_T_min 0.6674
_exptl_absorpt_correction_type multi-scan
_exptl_absorpt_process_details '(SADABS; Bruker, 2002)'
_exptl_crystal_colour colourless
_exptl_crystal_density_diffrn 1.685
_exptl_crystal_density_method 'not measured'
_exptl_crystal_description block
_exptl_crystal_F_000 776
_exptl_crystal_size_max 0.22
_exptl_crystal_size_mid 0.20
_exptl_crystal_size_min 0.09
_refine_diff_density_max 0.371
_refine_diff_density_min -0.295
_refine_ls_extinction_method none
_refine_ls_goodness_of_fit_ref 1.071
_refine_ls_hydrogen_treatment constr
_refine_ls_matrix_type full
_refine_ls_number_parameters 85
_refine_ls_number_reflns 1597
_refine_ls_number_restraints 2
_refine_ls_restrained_S_all 1.080
_refine_ls_R_factor_all 0.0276
_refine_ls_R_factor_gt 0.0243
_refine_ls_shift/su_max 0.000
_refine_ls_shift/su_mean 0.000
_refine_ls_structure_factor_coef Fsqd
_refine_ls_weighting_details 'calc w = 1/[\s^2^(Fo^2^)+(0.0293P)^2^+0.6231P] where P=(Fo^2^+2Fc^2^)/3'
_refine_ls_weighting_scheme calc
_refine_ls_wR_factor_gt 0.0605
_refine_ls_wR_factor_ref 0.0628
_reflns_number_gt 1454
_reflns_number_total 1597
_reflns_threshold_expression I>2\s(I)
_cod_data_source_file hb2617.cif
_cod_data_source_block I
_cod_original_sg_symbol_H-M 'C 2/c'
_cod_database_code 2216478
_cod_database_fobs_code 2216478

loop_
_symmetry_equiv_pos_as_xyz
'x, y, z'
'-x, y, -z+1/2'
'x+1/2, y+1/2, z'
'-x+1/2, y+1/2, -z+1/2'
'-x, -y, -z'
'x, -y, z-1/2'
'-x+1/2, -y+1/2, -z'
'x+1/2, -y+1/2, z-1/2'

loop_
_atom_site_type_symbol
_atom_site_label
_atom_site_fract_x
_atom_site_fract_y
_atom_site_fract_z
_atom_site_U_iso_or_equiv
_atom_site_adp_type
_atom_site_calc_flag
_atom_site_refinement_flags
_atom_site_occupancy
_atom_site_disorder_assembly
_atom_site_disorder_group
Sn Sn1 0.0000 0.31014(3) 0.7500 0.06105(12) Uani d S 1 . .
Cl Cl1 0.09960(5) 0.47778(9) 0.82861(10) 0.0824(2) Uani d . 1 . .
O O1 0.09330(14) 0.1118(3) 0.7936(2) 0.0886(7) Uani d . 1 . .
O O2 0.15884(13) 0.0386(3) 0.6668(3) 0.0882(7) Uani d . 1 . .
C C1 -0.00940(17) 0.2465(3) 0.5166(3) 0.0689(7) Uani d . 1 A .
H H1A -0.0457 0.1711 0.4741 0.083 Uiso calc R 1 . .
H H1B -0.0263 0.3275 0.4424 0.083 Uiso calc R 1 . .
C C2 0.06158(18) 0.1935(3) 0.5220(3) 0.0701(8) Uani d . 1 . .
H H2A 0.0516 0.1325 0.4280 0.084 Uiso calc R 1 A .
H H2B 0.0899 0.2749 0.5146 0.084 Uiso calc R 1 . .
C C3 0.10580(17) 0.1111(3) 0.6745(3) 0.0659(7) Uani d . 1 A .
C C4 0.2002(5) -0.0523(10) 0.8138(9) 0.094(2) Uani d PD 0.695(12) A 1
H H4A 0.2361 0.0047 0.9007 0.113 Uiso calc PR 0.695(12) A 1
H H4B 0.1672 -0.0953 0.8535 0.113 Uiso calc PR 0.695(12) A 1
C C5 0.2365(5) -0.1643(9) 0.7589(11) 0.127(3) Uani d PD 0.695(12) A 1
H H5A 0.2607 -0.2311 0.8461 0.191 Uiso calc PR 0.695(12) A 1
H H5B 0.2717 -0.1204 0.7282 0.191 Uiso calc PR 0.695(12) A 1
H H5C 0.2006 -0.2140 0.6666 0.191 Uiso calc PR 0.695(12) A 1
C C4' 0.2254(11) -0.0095(19) 0.801(3) 0.094(2) Uani d PD 0.305(12) A 2
H H4C 0.2312 0.0303 0.9048 0.113 Uiso calc PR 0.305(12) A 2
H H4D 0.2684 0.0115 0.7831 0.113 Uiso calc PR 0.305(12) A 2
C C5' 0.2082(11) -0.1677(19) 0.788(3) 0.127(3) Uani d PD 0.305(12) A 2
H H5D 0.2465 -0.2178 0.8753 0.191 Uiso calc PR 0.305(12) A 2
H H5E 0.2044 -0.2032 0.6850 0.191 Uiso calc PR 0.305(12) A 2
H H5F 0.1628 -0.1827 0.7950 0.191 Uiso calc PR 0.305(12) A 2

loop_
_atom_site_aniso_label
_atom_site_aniso_U_11
_atom_site_aniso_U_22
_atom_site_aniso_U_33
_atom_site_aniso_U_12
_atom_site_aniso_U_13
_atom_site_aniso_U_23
Sn1 0.0721(2) 0.04839(17) 0.05327(16) 0.000 0.01786(13) 0.000
Cl1 0.0798(5) 0.0725(5) 0.0833(5) -0.0154(4) 0.0236(4) -0.0075(4)
O1 0.1139(18) 0.0912(16) 0.0615(12) 0.0366(14) 0.0382(12) 0.0192(11)
O2 0.0941(16) 0.0971(16) 0.0656(12) 0.0289(13) 0.0266(11) 0.0012(11)
C1 0.0797(19) 0.0659(16) 0.0494(14) 0.0011(15) 0.0164(13) 0.0037(13)
C2 0.089(2) 0.0623(17) 0.0550(15) -0.0001(14) 0.0270(15) 0.0033(12)
C3 0.0779(19) 0.0535(15) 0.0566(15) 0.0016(13) 0.0195(14) -0.0026(12)
C4 0.096(6) 0.113(6) 0.074(3) 0.038(4) 0.037(3) 0.022(3)
C5 0.106(7) 0.154(5) 0.127(5) 0.064(5) 0.056(4) 0.036(4)
C4' 0.096(6) 0.113(6) 0.074(3) 0.038(4) 0.037(3) 0.022(3)
C5' 0.106(7) 0.154(5) 0.127(5) 0.064(5) 0.056(4) 0.036(4)

loop_
_atom_type_symbol
_atom_type_description
_atom_type_scat_dispersion_real
_atom_type_scat_dispersion_imag
_atom_type_scat_source
C C 0.0033 0.0016 'International Tables Vol C Tables 4.2.6.8 and 6.1.1.4'
H H 0.0000 0.0000 'International Tables Vol C Tables 4.2.6.8 and 6.1.1.4'
Cl Cl 0.1484 0.1585 'International Tables Vol C Tables 4.2.6.8 and 6.1.1.4'
O O 0.0106 0.0060 'International Tables Vol C Tables 4.2.6.8 and 6.1.1.4'
Sn Sn -0.6537 1.4246 'International Tables Vol C Tables 4.2.6.8 and 6.1.1.4'

loop_
_geom_angle_atom_site_label_1
_geom_angle_atom_site_label_2
_geom_angle_atom_site_label_3
_geom_angle_site_symmetry_1
_geom_angle_site_symmetry_3
_geom_angle
C1 Sn1 C1 2_556 . 147.58(17)
C1 Sn1 Cl1 2_556 . 100.36(9)
C1 Sn1 Cl1 . . 100.54(9)
C1 Sn1 Cl1 2_556 2_556 100.54(9)
C1 Sn1 Cl1 . 2_556 100.36(8)
Cl1 Sn1 Cl1 . 2_556 99.01(5)
C1 Sn1 O1 2_556 2_556 72.36(9)
C1 Sn1 O1 . 2_556 84.17(10)
Cl1 Sn1 O1 . 2_556 171.24(6)
Cl1 Sn1 O1 2_556 2_556 87.31(7)
C1 Sn1 O1 2_556 . 84.17(10)
C1 Sn1 O1 . . 72.36(9)
Cl1 Sn1 O1 . . 87.31(7)
Cl1 Sn1 O1 2_556 . 171.24(6)
O1 Sn1 O1 2_556 . 87.10(12)
C3 O1 Sn1 . . 106.85(18)
C3 O2 C4' . . 127.8(8)
C3 O2 C4 . . 114.1(3)
C2 C1 Sn1 . . 112.48(19)
C2 C1 H1A . . 109.1
Sn1 C1 H1A . . 109.1
C2 C1 H1B . . 109.1
Sn1 C1 H1B . . 109.1
H1A C1 H1B . . 107.8
C3 C2 C1 . . 112.7(3)
C3 C2 H2A . . 109.1
C1 C2 H2A . . 109.1
C3 C2 H2B . . 109.1
C1 C2 H2B . . 109.1
H2A C2 H2B . . 107.8
O1 C3 O2 . . 123.1(3)
O1 C3 C2 . . 123.3(3)
O2 C3 C2 . . 113.6(3)
C5 C4 O2 . . 105.7(6)
C5 C4 H4A . . 110.6
O2 C4 H4A . . 110.6
C5 C4 H4B . . 110.6
O2 C4 H4B . . 110.6
H4A C4 H4B . . 108.7
C4 C5 H5A . . 109.5
C4 C5 H5B . . 109.5
H5A C5 H5B . . 109.5
C4 C5 H5C . . 109.5
H5A C5 H5C . . 109.5
H5B C5 H5C . . 109.5
O2 C4' C5' . . 97.8(14)
O2 C4' H4C . . 112.2
C5' C4' H4C . . 112.2
O2 C4' H4D . . 112.2
C5' C4' H4D . . 112.2
H4C C4' H4D . . 109.8
C4' C5' H5D . . 109.5
C4' C5' H5E . . 109.5
H5D C5' H5E . . 109.5
C4' C5' H5F . . 109.5
H5D C5' H5F . . 109.5
H5E C5' H5F . . 109.5

loop_
_geom_bond_atom_site_label_1
_geom_bond_atom_site_label_2
_geom_bond_site_symmetry_2
_geom_bond_distance
_geom_bond_publ_flag
Sn1 C1 2_556 2.123(3) ?
Sn1 C1 . 2.123(3) y
Sn1 Cl1 . 2.4062(9) y
Sn1 Cl1 2_556 2.4062(9) ?
Sn1 O1 2_556 2.551(2) ?
Sn1 O1 . 2.551(2) y
O1 C3 . 1.208(3) ?
O2 C3 . 1.296(4) ?
O2 C4' . 1.45(2) ?
O2 C4 . 1.496(8) ?
C1 C2 . 1.501(5) ?
C1 H1A . 0.9700 ?
C1 H1B . 0.9700 ?
C2 C3 . 1.498(4) ?
C2 H2A . 0.9700 ?
C2 H2B . 0.9700 ?
C4 C5 . 1.479(7) ?
C4 H4A . 0.9700 ?
C4 H4B . 0.9700 ?
C5 H5A . 0.9600 ?
C5 H5B . 0.9600 ?
C5 H5C . 0.9600 ?
C4' C5' . 1.508(10) ?
C4' H4C . 0.9700 ?
C4' H4D . 0.9700 ?
C5' H5D . 0.9600 ?
C5' H5E . 0.9600 ?
C5' H5F . 0.9600 ?

loop_
_geom_torsion_atom_site_label_1
_geom_torsion_atom_site_label_2
_geom_torsion_atom_site_label_3
_geom_torsion_atom_site_label_4
_geom_torsion_site_symmetry_1
_geom_torsion
C1 Sn1 O1 C3 2_556 -179.4(2)
C1 Sn1 O1 C3 . 23.3(2)
Cl1 Sn1 O1 C3 . -78.7(2)
O1 Sn1 O1 C3 2_556 108.1(2)
C1 Sn1 C1 C2 2_556 -75.5(2)
Cl1 Sn1 C1 C2 . 53.8(2)
Cl1 Sn1 C1 C2 2_556 155.14(19)
O1 Sn1 C1 C2 2_556 -118.7(2)
O1 Sn1 C1 C2 . -29.9(2)
Sn1 C1 C2 C3 . 36.4(3)
Sn1 O1 C3 O2 . 169.1(2)
Sn1 O1 C3 C2 . -10.9(4)
C4' O2 C3 O1 . -23.8(10)
C4 O2 C3 O1 . 4.0(6)
C4' O2 C3 C2 . 156.3(9)
C4 O2 C3 C2 . -175.9(5)
C1 C2 C3 O1 . -14.1(4)
C1 C2 C3 O2 . 165.9(3)
C3 O2 C4 C5 . 158.5(8)
C4' O2 C4 C5 . -75(2)
C3 O2 C4' C5' . 109.5(14)
C4 O2 C4' C5' . 41.5(16)
